data_4344348
loop_
_publ_author_name
'Johnson, J.W.'
'Johnston, D.C.'
'King, H.E.jr.'
'Brody, J.F.'
'Halbert, T.R.'
'Goshorn, D.P.'

_publ_section_title
;
 Structure and magnetic properties of V2 (V O) (P2 O7)2. A mixed-valence
 vanadium(III,III,IV) pyrophosphate.
;
_journal_name_full 'Inorganic Chemistry'
_journal_page_first 1646
_journal_page_last 1648
_journal_volume 27
_journal_year 1988
_chemical_formula_sum 'O15 P4 V3'
_chemical_name_systematic 'V2 (V O) (P2 O7)2'
_space_group_IT_number 62
_symmetry_space_group_name_Hall '-P 2ac 2n'
_symmetry_space_group_name_H-M 'P n m a'
_cell_angle_alpha 90
_cell_angle_beta 90
_cell_angle_gamma 90
_cell_formula_units_Z 4
_cell_length_a 17.459
_cell_length_b 12.185
_cell_length_c 5.2431
_cell_volume 1115.406
_citation_journal_id_ASTM INOCAJ
_cod_data_source_file Johnson_INOCAJ_1988_999.cif
_cod_data_source_block O15P4V3
_cod_database_code 4344348

loop_
_symmetry_equiv_pos_as_xyz
x,y,z
-x+1/2,-y,z+1/2
x+1/2,-y+1/2,-z+1/2
-x,y+1/2,-z
-x,-y,-z
x-1/2,y,-z-1/2
-x-1/2,y-1/2,z-1/2
x,-y-1/2,z

loop_
_atom_site_label
_atom_site_type_symbol
_atom_site_fract_x
_atom_site_fract_y
_atom_site_fract_z
_atom_site_occupancy
_atom_site_U_iso_or_equiv
O3 O-2 0.2169 0.1326 0.2673 1 0.0
O4 O-2 0.0798 0.1285 0.0106 1 0.0
O2 O-2 0.0935 0.1314 0.5346 1 0.0
P2 P+5 0.3061 0.1254 0.2333 1 0.0
O1 O-2 0.3427 0.0703 0.4559 1 0.0
O9 O-2 0.3344 0.25 0.2302 1 0.0
O8 O-2 0.2204 0.25 0.7361 1 0.0
V1 V+4 0.1716 0.25 0.4876 1 0.0
P1 P+5 0.036 0.1323 0.7629 1 0.0
O7 O-2 0.4961 0.25 0.7534 1 0.0
V2 V+3 0.12429 0.022 0.2437 1 0.0
O6 O-2 0.4742 0.0502 0.7735 1 0.0
O5 O-2 0.3249 0.0751 0.9803 1 0.0
